data_1560941
loop_
_publ_author_name
'Cramer, Alisha J.'
'Cole, Jacqueline M.'

_publ_section_title
;
 Host-guest prospects of neodymium and gadolinium ultraphosphate
 frameworks for nuclear waste storage: Multi-temperature topological
 analysis of nanoporous cages in RP5O14
;
_journal_name_full 'Journal of Solid State Chemistry'
_journal_page_first 250
_journal_page_last 257
_journal_paper_doi 10.1016/j.jssc.2018.07.020
_journal_volume 266
_journal_year 2018
_chemical_formula_sum 'Nd O14 P5'
_chemical_formula_weight 523.09
_space_group_IT_number 14
_space_group_name_Hall '-P 2ybc'
_space_group_name_H-M_alt 'P 1 21/c 1'
_symmetry_cell_setting monoclinic
_symmetry_space_group_name_H-M 'P 1 21/c 1'
_atom_sites_solution_hydrogens none
_atom_sites_solution_primary direct
_atom_sites_solution_secondary difmap
_audit_creation_method SHELXL-97
_cell_angle_alpha 90.00
_cell_angle_beta 90.644(7)
_cell_angle_gamma 90.00
_cell_formula_units_Z 4
_cell_length_a 8.7529(10)
_cell_length_b 8.9730(10)
_cell_length_c 13.0159(16)
_cell_measurement_reflns_used 512
_cell_measurement_temperature 210(2)
_cell_measurement_theta_max 28.28
_cell_measurement_theta_min 2.0
_cell_volume 1022.2(2)
_computing_cell_refinement
;
Rigaku CrystalClear-SM Expert 2.0
;
_computing_data_collection 'Rigaku CrystalClear-SM Expert 2.0'
_computing_data_reduction
;
Rigaku CrystalClear-SM Expert 2.0
;
_computing_molecular_graphics
;
SHELXTL-PLUS (Sheldrick, 1995)
;
_computing_publication_material 'SHELXL-97 (Sheldrick, 1997)'
_computing_structure_refinement 'SHELXL-97 (Sheldrick, 1997)'
_computing_structure_solution 'SHELXS-97 (Sheldrick, 1990)'
_diffrn_ambient_temperature 210(2)
_diffrn_measured_fraction_theta_full 0.916
_diffrn_measured_fraction_theta_max 0.916
_diffrn_measurement_device_type 'Rigaku Saturn 724+ CCD'
_diffrn_measurement_method '\w scans'
_diffrn_radiation_monochromator graphite
_diffrn_radiation_source 'fine-focus sealed tube'
_diffrn_radiation_type MoK\a
_diffrn_radiation_wavelength 0.71073
_diffrn_reflns_av_R_equivalents 0.0722
_diffrn_reflns_av_sigmaI/netI 0.0587
_diffrn_reflns_limit_h_max 11
_diffrn_reflns_limit_h_min -11
_diffrn_reflns_limit_k_max 10
_diffrn_reflns_limit_k_min -11
_diffrn_reflns_limit_l_max 17
_diffrn_reflns_limit_l_min -14
_diffrn_reflns_number 4744
_diffrn_reflns_theta_full 28.28
_diffrn_reflns_theta_max 28.28
_diffrn_reflns_theta_min 1.56
_diffrn_standards_decay_% 0
_diffrn_standards_interval_count 0
_diffrn_standards_interval_time 0
_diffrn_standards_number 0
_exptl_absorpt_coefficient_mu 5.950
_exptl_absorpt_correction_T_max 0.743
_exptl_absorpt_correction_T_min 0.317
_exptl_absorpt_correction_type empirical
_exptl_absorpt_process_details
;
T. Higashi, ABSCOR, empirical absorption correction
;
_exptl_crystal_colour purple
_exptl_crystal_density_diffrn 3.399
_exptl_crystal_density_method 'not measured'
_exptl_crystal_description plate
_exptl_crystal_F_000 988
_exptl_crystal_size_max 0.2
_exptl_crystal_size_mid 0.2
_exptl_crystal_size_min 0.05
_refine_diff_density_max 2.895
_refine_diff_density_min -1.939
_refine_diff_density_rms 0.395
_refine_ls_extinction_coef 0.0031(8)
_refine_ls_extinction_expression Fc^*^=kFc[1+0.001xFc^2^\l^3^/sin(2\q)]^-1/4^
_refine_ls_extinction_method SHELXL
_refine_ls_goodness_of_fit_ref 1.063
_refine_ls_hydrogen_treatment none
_refine_ls_matrix_type full
_refine_ls_number_parameters 183
_refine_ls_number_reflns 2321
_refine_ls_number_restraints 0
_refine_ls_restrained_S_all 1.063
_refine_ls_R_factor_all 0.0556
_refine_ls_R_factor_gt 0.0541
_refine_ls_shift/su_max 0.000
_refine_ls_shift/su_mean 0.000
_refine_ls_structure_factor_coef Fsqd
_refine_ls_weighting_details 'calc w=1/[\s^2^(Fo^2^)+(0.1074P)^2^+6.6741P] where P=(Fo^2^+2Fc^2^)/3'
_refine_ls_weighting_scheme calc
_refine_ls_wR_factor_gt 0.1515
_refine_ls_wR_factor_ref 0.1538
_reflns_number_gt 2260
_reflns_number_total 2321
_reflns_threshold_expression >2sigma(I)
_cod_data_source_file nd_013_210_b1.cif
_cod_data_source_block nd_013_210_b1
_cod_original_sg_symbol_H-M P2(1)/c
_cod_database_code 1560941

loop_
_symmetry_equiv_pos_as_xyz
'x, y, z'
'-x, y+1/2, -z+1/2'
'-x, -y, -z'
'x, -y-1/2, z-1/2'

loop_
_atom_site_label
_atom_site_type_symbol
_atom_site_fract_x
_atom_site_fract_y
_atom_site_fract_z
_atom_site_U_iso_or_equiv
_atom_site_adp_type
_atom_site_occupancy
_atom_site_symmetry_multiplicity
_atom_site_calc_flag
_atom_site_refinement_flags
_atom_site_disorder_assembly
_atom_site_disorder_group
Nd1 Nd 0.72276(4) 0.19055(3) 0.50143(3) 0.0083(2) Uani 1 1 d . . .
P1 P 0.75407(19) -0.45197(18) 0.66475(12) 0.0081(4) Uani 1 1 d . . .
P2 P 0.7754(2) -0.44796(18) 0.33662(13) 0.0086(3) Uani 1 1 d . . .
P3 P 0.99295(19) -0.50249(17) 0.82523(13) 0.0084(3) Uani 1 1 d . . .
P4 P 0.6862(2) -0.24656(17) 0.49978(12) 0.0082(3) Uani 1 1 d . . .
P5 P 0.5093(2) -0.00633(19) 0.70487(13) 0.0092(3) Uani 1 1 d . . .
O1 O 0.7960(7) -0.3151(5) 0.4125(4) 0.0132(11) Uani 1 1 d . . .
O2 O 0.7780(7) -0.3087(5) 0.6001(4) 0.0114(10) Uani 1 1 d . . .
O3 O 0.7099(6) -0.0843(6) 0.4986(4) 0.0160(11) Uani 1 1 d . . .
O4 O 0.4676(6) 0.3138(5) 0.5067(4) 0.0135(10) Uani 1 1 d . . .
O5 O 0.5871(6) 0.1151(5) 0.6519(4) 0.0141(9) Uani 1 1 d . . .
O6 O 0.7693(6) 0.4043(6) 0.3840(4) 0.0148(10) Uani 1 1 d . . .
O7 O 0.8626(6) -0.4188(5) 0.7574(4) 0.0123(9) Uani 1 1 d . . .
O8 O 0.5904(6) -0.4307(6) 0.7063(4) 0.0171(10) Uani 1 1 d . . .
O9 O 0.9113(6) -0.4178(5) 0.2642(4) 0.0136(9) Uani 1 1 d . . .
O10 O 0.9164(6) 0.1158(5) 0.6249(4) 0.0144(10) Uani 1 1 d . . .
O11 O 0.7799(6) 0.4083(6) 0.6105(4) 0.0156(10) Uani 1 1 d . . .
O12 O 0.5838(6) 0.1179(6) 0.3494(4) 0.0179(10) Uani 1 1 d . . .
O13 O 0.6309(6) -0.4002(5) 0.2734(4) 0.0127(9) Uani 1 1 d . . .
O14 O 0.9215(6) 0.1228(5) 0.3856(4) 0.0136(9) Uani 1 1 d . . .

loop_
_atom_site_aniso_label
_atom_site_aniso_U_11
_atom_site_aniso_U_22
_atom_site_aniso_U_33
_atom_site_aniso_U_23
_atom_site_aniso_U_13
_atom_site_aniso_U_12
Nd1 0.0119(3) 0.0055(3) 0.0074(3) -0.00007(9) -0.00004(17) 0.00003(9)
P1 0.0132(8) 0.0052(7) 0.0059(8) 0.0001(5) 0.0008(6) -0.0004(5)
P2 0.0116(7) 0.0065(7) 0.0076(8) 0.0004(5) 0.0003(6) 0.0001(5)
P3 0.0110(7) 0.0063(7) 0.0079(8) -0.0001(5) 0.0006(6) 0.0001(5)
P4 0.0131(7) 0.0045(8) 0.0070(7) 0.0002(5) 0.0008(5) 0.0018(6)
P5 0.0113(7) 0.0101(7) 0.0062(8) -0.0001(5) 0.0008(6) -0.0002(5)
O1 0.016(2) 0.011(2) 0.012(3) -0.0033(15) 0.001(2) -0.0028(16)
O2 0.017(2) 0.008(2) 0.010(3) 0.0005(14) -0.002(2) -0.0016(15)
O3 0.020(3) 0.007(2) 0.020(3) 0.0016(16) 0.001(2) -0.0021(17)
O4 0.015(2) 0.016(2) 0.009(3) 0.0001(15) 0.000(2) 0.0007(16)
O5 0.016(2) 0.013(2) 0.014(2) 0.0011(17) 0.0022(18) -0.0029(18)
O6 0.024(3) 0.009(2) 0.011(2) 0.0024(17) 0.001(2) 0.0002(19)
O7 0.017(2) 0.010(2) 0.009(2) -0.0017(16) -0.0031(18) 0.0012(17)
O8 0.017(2) 0.017(2) 0.017(3) 0.0050(19) 0.003(2) -0.0004(19)
O9 0.021(2) 0.011(2) 0.008(2) -0.0006(16) 0.0070(18) -0.0008(18)
O10 0.015(2) 0.013(2) 0.015(2) 0.0029(17) -0.0027(19) 0.0039(18)
O11 0.019(2) 0.012(2) 0.016(2) -0.0049(18) -0.004(2) 0.0025(18)
O12 0.025(3) 0.015(2) 0.014(2) -0.0021(18) -0.002(2) -0.005(2)
O13 0.014(2) 0.008(2) 0.016(2) 0.0008(17) -0.0032(19) -0.0001(17)
O14 0.017(2) 0.011(2) 0.012(2) -0.0045(16) 0.0043(18) 0.0041(18)

loop_
_atom_type_symbol
_atom_type_description
_atom_type_scat_dispersion_real
_atom_type_scat_dispersion_imag
_atom_type_scat_source
O O 0.0106 0.0060 'International Tables Vol C Tables 4.2.6.8 and 6.1.1.4'
P P 0.1023 0.0942 'International Tables Vol C Tables 4.2.6.8 and 6.1.1.4'
Nd Nd -0.1943 3.0179 'International Tables Vol C Tables 4.2.6.8 and 6.1.1.4'

loop_
_geom_angle_atom_site_label_1
_geom_angle_atom_site_label_2
_geom_angle_atom_site_label_3
_geom_angle
_geom_angle_site_symmetry_1
_geom_angle_site_symmetry_3
O14 Nd1 O5 144.35(17) . .
O14 Nd1 O12 77.12(18) . .
O5 Nd1 O12 110.20(18) . .
O14 Nd1 O10 80.75(17) . .
O5 Nd1 O10 74.27(17) . .
O12 Nd1 O10 144.84(19) . .
O14 Nd1 O11 114.86(18) . .
O5 Nd1 O11 81.50(18) . .
O12 Nd1 O11 142.00(18) . .
O10 Nd1 O11 72.57(17) . .
O14 Nd1 O3 76.72(17) . .
O5 Nd1 O3 73.00(16) . .
O12 Nd1 O3 72.18(17) . .
O10 Nd1 O3 76.38(17) . .
O11 Nd1 O3 144.08(16) . .
O14 Nd1 O6 71.56(17) . .
O5 Nd1 O6 143.57(17) . .
O12 Nd1 O6 77.76(17) . .
O10 Nd1 O6 120.23(17) . .
O11 Nd1 O6 73.10(19) . .
O3 Nd1 O6 140.20(16) . .
O14 Nd1 O4 141.96(16) . .
O5 Nd1 O4 69.56(17) . .
O12 Nd1 O4 72.40(18) . .
O10 Nd1 O4 136.55(17) . .
O11 Nd1 O4 78.94(17) . .
O3 Nd1 O4 113.75(17) . .
O6 Nd1 O4 80.10(17) . .
O11 P1 O8 115.1(3) 1_545 .
O11 P1 O2 115.3(3) 1_545 .
O8 P1 O2 102.6(3) . .
O11 P1 O7 116.3(3) 1_545 .
O8 P1 O7 105.3(3) . .
O2 P1 O7 100.2(3) . .
O6 P2 O9 116.5(3) 1_545 .
O6 P2 O1 115.5(3) 1_545 .
O9 P2 O1 99.7(3) . .
O6 P2 O13 116.0(3) 1_545 .
O9 P2 O13 104.7(3) . .
O1 P2 O13 102.2(3) . .
O10 P3 O14 121.4(3) 2_746 4_556
O10 P3 O9 110.9(3) 2_746 3_746
O14 P3 O9 106.6(3) 4_556 3_746
O10 P3 O7 106.2(3) 2_746 .
O14 P3 O7 109.2(3) 4_556 .
O9 P3 O7 100.5(3) 3_746 .
O3 P4 O4 122.2(3) . 3_656
O3 P4 O1 106.5(3) . .
O4 P4 O1 110.6(3) 3_656 .
O3 P4 O2 106.3(3) . .
O4 P4 O2 110.4(3) 3_656 .
O1 P4 O2 98.1(3) . .
O5 P5 O12 122.7(3) . 3_656
O5 P5 O8 106.5(3) . 2_656
O12 P5 O8 109.3(3) 3_656 2_656
O5 P5 O13 109.9(3) . 4_556
O12 P5 O13 105.7(3) 3_656 4_556
O8 P5 O13 100.5(3) 2_656 4_556
P2 O1 P4 132.2(4) . .
P1 O2 P4 130.7(4) . .
P4 O3 Nd1 174.3(3) . .
P4 O4 Nd1 129.3(3) 3_656 .
P5 O5 Nd1 146.4(3) . .
P2 O6 Nd1 164.6(3) 1_565 .
P1 O7 P3 138.9(3) . .
P1 O8 P5 135.4(3) . 2_646
P2 O9 P3 140.5(3) . 3_746
P3 O10 Nd1 149.7(3) 2_756 .
P1 O11 Nd1 158.4(3) 1_565 .
P5 O12 Nd1 148.8(3) 3_656 .
P2 O13 P5 132.3(3) . 4
P3 O14 Nd1 146.6(3) 4 .

loop_
_geom_bond_atom_site_label_1
_geom_bond_atom_site_label_2
_geom_bond_distance
_geom_bond_site_symmetry_2
Nd1 O14 2.394(5) .
Nd1 O5 2.400(5) .
Nd1 O12 2.401(5) .
Nd1 O10 2.417(5) .
Nd1 O11 2.463(5) .
Nd1 O3 2.469(6) .
Nd1 O6 2.489(5) .
Nd1 O4 2.494(5) .
P1 O11 1.458(5) 1_545
P1 O8 1.549(6) .
P1 O2 1.552(5) .
P1 O7 1.556(5) .
P2 O6 1.464(5) 1_545
P2 O9 1.550(5) .
P2 O1 1.557(5) .
P2 O13 1.561(5) .
P3 O10 1.472(5) 2_746
P3 O14 1.478(5) 4_556
P3 O9 1.609(5) 3_746
P3 O7 1.619(5) .
P4 O3 1.471(5) .
P4 O4 1.477(5) 3_656
P4 O1 1.617(6) .
P4 O2 1.624(6) .
P5 O5 1.461(5) .
P5 O12 1.467(5) 3_656
P5 O8 1.607(6) 2_656
P5 O13 1.615(5) 4_556
O4 P4 1.477(5) 3_656
O6 P2 1.464(5) 1_565
O8 P5 1.607(6) 2_646
O9 P3 1.609(5) 3_746
O10 P3 1.472(5) 2_756
O11 P1 1.458(5) 1_565
O12 P5 1.467(5) 3_656
O13 P5 1.615(5) 4
O14 P3 1.478(5) 4

_cod_database_fobs_code 1560941
